data_4315593
loop_
_publ_author_name
'Chandrakanta Dash'
'Mobin M. Shaikh'
'Ray J. Butcher'
'Prasenjit Ghosh'

_publ_section_title
;
 Highly Convenient Regioselective Intermolecular Hydroamination of Alkynes
 Yielding Ketimines Catalyzed by Gold(I) Complexes of 1,2,4-triazole Based
 N-heterocyclic Carbenes
;
_journal_name_full 'Inorganic Chemistry'
_journal_page_first 4972
_journal_page_last 4983
_journal_paper_doi 10.1021/ic100087d
_journal_volume 49
_journal_year 2010
_chemical_formula_moiety 'C15 H19 Au Cl N3 O'
_chemical_formula_sum 'C15 H19 Au Cl N3 O'
_chemical_formula_weight 489.76
_chemical_name_systematic
; 
 ? 
;
_space_group_IT_number 2
_symmetry_cell_setting triclinic
_symmetry_space_group_name_Hall '-P 1'
_symmetry_space_group_name_H-M 'P -1'
_atom_sites_solution_hydrogens geom
_atom_sites_solution_primary direct
_atom_sites_solution_secondary difmap
_audit_creation_method SHELXL-97
_cell_angle_alpha 115.421(4)
_cell_angle_beta 97.293(3)
_cell_angle_gamma 90.211(3)
_cell_formula_units_Z 2
_cell_length_a 7.0020(3)
_cell_length_b 10.8493(4)
_cell_length_c 11.2981(4)
_cell_measurement_reflns_used 6829
_cell_measurement_temperature 150(2)
_cell_measurement_theta_max 32.4835
_cell_measurement_theta_min 2.9247
_cell_volume 767.29(6)
_computing_cell_refinement 'CrysAlis RED, Oxford Diffraction Ltd.,'
_computing_data_collection 'CrysAlis CCD, Oxford Diffraction Ltd.,'
_computing_data_reduction 'CrysAlis RED, Oxford Diffraction Ltd.,'
_computing_molecular_graphics Ortep3
_computing_publication_material Shelx97
_computing_structure_refinement 'SHELXL-97 (Sheldrick, 1997)'
_computing_structure_solution 'SHELXS-97 (Sheldrick, 1990)'
_diffrn_ambient_temperature 150(2)
_diffrn_detector_area_resol_mean 15.9948
_diffrn_measured_fraction_theta_full 0.993
_diffrn_measured_fraction_theta_max 0.877
_diffrn_radiation_monochromator graphite
_diffrn_radiation_source 'Enhance (Mo) X-ray Source'
_diffrn_radiation_type MoK\a
_diffrn_radiation_wavelength 0.71073
_diffrn_reflns_av_R_equivalents 0.0930
_diffrn_reflns_av_sigmaI/netI 0.0894
_diffrn_reflns_limit_h_max 10
_diffrn_reflns_limit_h_min -10
_diffrn_reflns_limit_k_max 16
_diffrn_reflns_limit_k_min -16
_diffrn_reflns_limit_l_max 16
_diffrn_reflns_limit_l_min -16
_diffrn_reflns_number 10691
_diffrn_reflns_theta_full 25.00
_diffrn_reflns_theta_max 32.98
_diffrn_reflns_theta_min 2.94
_exptl_absorpt_coefficient_mu 9.763
_exptl_absorpt_correction_T_max 0.2226
_exptl_absorpt_correction_T_min 0.1410
_exptl_absorpt_correction_type multi-scan
_exptl_absorpt_process_details
;
CrysAlis RED, Oxford Diffraction Ltd.,
Version 1.171.32.4 (release 27-04-2006 CrysAlis171 .NET)
(compiled Apr 27 2007,17:53:11)
Empirical absorption correction using spherical harmonics,
 implemented in SCALE3 ABSPACK scaling algorithm.
;
_exptl_crystal_colour pale-yellow
_exptl_crystal_density_diffrn 2.120
_exptl_crystal_density_method 'not measured'
_exptl_crystal_description block
_exptl_crystal_F_000 468
_exptl_crystal_size_max 0.33
_exptl_crystal_size_mid 0.27
_exptl_crystal_size_min 0.22
_refine_diff_density_max 8.061
_refine_diff_density_min -9.817
_refine_diff_density_rms 0.594
_refine_ls_extinction_method none
_refine_ls_goodness_of_fit_ref 1.211
_refine_ls_hydrogen_treatment constr
_refine_ls_matrix_type full
_refine_ls_number_parameters 191
_refine_ls_number_reflns 5074
_refine_ls_number_restraints 0
_refine_ls_restrained_S_all 1.211
_refine_ls_R_factor_all 0.0992
_refine_ls_R_factor_gt 0.0605
_refine_ls_shift/su_max 0.001
_refine_ls_shift/su_mean 0.000
_refine_ls_structure_factor_coef Fsqd
_refine_ls_weighting_details 'calc w=1/[\s^2^(Fo^2^)+(0.0588P)^2^+25.3334P] where P=(Fo^2^+2Fc^2^)/3'
_refine_ls_weighting_scheme calc
_refine_ls_wR_factor_gt 0.1399
_refine_ls_wR_factor_ref 0.1971
_reflns_number_gt 3981
_reflns_number_total 5074
_reflns_threshold_expression I>2\s(I)
_cod_data_source_file ic100087d_si_002_6.cif
_cod_data_source_block pg153
_cod_depositor_comments
;
The following automatic conversions were performed:

'_symmetry_cell_setting' value 'Triclinic' changed to 'triclinic'
according to the built-in table from CIF Core dictionary named
'cif_core.dic' version 2.4.1 from 2010-06-29.

Automatic conversion script
Id: cif_fix_values 1646 2011-03-28 12:23:43Z adriana 
;
_cod_original_cell_volume 767.29(5)
_cod_database_code 4315593

loop_
_symmetry_equiv_pos_as_xyz
'x, y, z'
'-x, -y, -z'

loop_
_atom_site_label
_atom_site_type_symbol
_atom_site_fract_x
_atom_site_fract_y
_atom_site_fract_z
_atom_site_U_iso_or_equiv
_atom_site_adp_type
_atom_site_occupancy
_atom_site_symmetry_multiplicity
_atom_site_calc_flag
_atom_site_refinement_flags
_atom_site_disorder_assembly
_atom_site_disorder_group
Au1 Au 0.66030(6) 0.50336(5) 0.89214(4) 0.02300(14) Uani 1 1 d . . .
Cl1 Cl 0.8788(4) 0.6874(3) 1.0024(3) 0.0278(6) Uani 1 1 d . . .
O1 O 0.7588(19) 0.0944(14) 0.5815(11) 0.050(3) Uani 1 1 d . . .
H1 H 0.7265 0.0404 0.5014 0.075 Uiso 1 1 calc R . .
N1 N 0.2808(14) 0.3619(11) 0.7426(9) 0.0240(19) Uani 1 1 d . . .
N2 N 0.4806(13) 0.2147(11) 0.7510(9) 0.0232(19) Uani 1 1 d . . .
N3 N 0.3093(14) 0.1407(12) 0.6811(10) 0.031(2) Uani 1 1 d . . .
C1 C 0.4642(15) 0.3489(13) 0.7919(10) 0.024(2) Uani 1 1 d . . .
C2 C 0.1912(16) 0.2323(13) 0.6791(11) 0.025(2) Uani 1 1 d . . .
H2 H 0.0601 0.2124 0.6390 0.030 Uiso 1 1 calc R . .
C3 C 0.6444(15) 0.1453(12) 0.7849(11) 0.021(2) Uani 1 1 d . . .
H3 H 0.7558 0.2145 0.8310 0.025 Uiso 1 1 calc R . .
C4 C 0.7036(16) 0.0350(13) 0.6609(11) 0.025(2) Uani 1 1 d . . .
H4 H 0.5909 -0.0321 0.6112 0.030 Uiso 1 1 calc R . .
C5 C 0.8683(18) -0.0392(15) 0.6981(12) 0.032(3) Uani 1 1 d . . .
H5A H 0.9826 0.0257 0.7432 0.038 Uiso 1 1 calc R . .
H5B H 0.9039 -0.1134 0.6167 0.038 Uiso 1 1 calc R . .
C6 C 0.810(2) -0.0998(15) 0.7899(14) 0.034(3) Uani 1 1 d . . .
H6A H 0.7010 -0.1690 0.7433 0.041 Uiso 1 1 calc R . .
H6B H 0.9201 -0.1455 0.8144 0.041 Uiso 1 1 calc R . .
C7 C 0.752(2) 0.0141(17) 0.9145(14) 0.036(3) Uani 1 1 d . . .
H7A H 0.7110 -0.0258 0.9720 0.043 Uiso 1 1 calc R . .
H7B H 0.8648 0.0790 0.9641 0.043 Uiso 1 1 calc R . .
C8 C 0.5886(18) 0.0906(15) 0.8816(12) 0.032(3) Uani 1 1 d . . .
H8A H 0.5607 0.1677 0.9638 0.038 Uiso 1 1 calc R . .
H8B H 0.4707 0.0286 0.8412 0.038 Uiso 1 1 calc R . .
C9 C 0.1918(18) 0.4822(12) 0.7639(12) 0.026(2) Uani 1 1 d . . .
H9A H 0.2394 0.5523 0.8545 0.031 Uiso 1 1 calc R . .
H9B H 0.0509 0.4656 0.7578 0.031 Uiso 1 1 calc R . .
C10 C 0.2304(15) 0.5372(12) 0.6626(11) 0.022(2) Uani 1 1 d . . .
C11 C 0.2342(17) 0.4495(15) 0.5307(11) 0.028(2) Uani 1 1 d . . .
H11 H 0.2191 0.3535 0.5024 0.034 Uiso 1 1 calc R . .
C12 C 0.2596(17) 0.4992(14) 0.4397(12) 0.028(2) Uani 1 1 d . . .
H12 H 0.2635 0.4378 0.3498 0.033 Uiso 1 1 calc R . .
C13 C 0.2791(18) 0.6372(14) 0.4794(14) 0.030(2) Uani 1 1 d . . .
H13 H 0.2978 0.6709 0.4165 0.036 Uiso 1 1 calc R . .
C14 C 0.272(2) 0.7286(14) 0.6095(15) 0.033(3) Uani 1 1 d . . .
H14 H 0.2831 0.8243 0.6353 0.040 Uiso 1 1 calc R . .
C15 C 0.2494(19) 0.6798(15) 0.7009(13) 0.036(3) Uani 1 1 d . . .
H15 H 0.2464 0.7421 0.7907 0.043 Uiso 1 1 calc R . .

loop_
_atom_site_aniso_label
_atom_site_aniso_U_11
_atom_site_aniso_U_22
_atom_site_aniso_U_33
_atom_site_aniso_U_23
_atom_site_aniso_U_13
_atom_site_aniso_U_12
Au1 0.0206(2) 0.0233(2) 0.01798(19) 0.00243(15) 0.00222(13) -0.00221(15)
Cl1 0.0227(11) 0.0240(13) 0.0263(12) 0.0008(10) 0.0046(9) -0.0085(10)
O1 0.052(7) 0.053(7) 0.036(5) 0.011(5) 0.004(5) 0.000(6)
N1 0.022(4) 0.027(5) 0.018(4) 0.006(4) 0.002(3) 0.005(4)
N2 0.016(4) 0.026(5) 0.020(4) 0.003(4) -0.003(3) -0.005(3)
N3 0.019(4) 0.038(6) 0.024(4) 0.003(4) -0.002(3) -0.011(4)
C1 0.013(4) 0.035(6) 0.018(4) 0.006(4) 0.000(3) -0.003(4)
C2 0.018(4) 0.029(6) 0.023(5) 0.008(4) -0.001(4) -0.005(4)
C3 0.018(4) 0.025(5) 0.022(4) 0.011(4) 0.002(3) 0.000(4)
C4 0.020(5) 0.029(6) 0.022(5) 0.008(4) 0.003(4) -0.001(4)
C5 0.023(5) 0.035(7) 0.026(5) 0.004(5) 0.001(4) 0.003(5)
C6 0.029(6) 0.030(7) 0.040(7) 0.013(6) 0.000(5) 0.004(5)
C7 0.028(6) 0.043(8) 0.031(6) 0.012(6) 0.001(5) 0.004(6)
C8 0.024(5) 0.040(7) 0.025(5) 0.008(5) 0.005(4) 0.001(5)
C9 0.034(6) 0.017(5) 0.027(5) 0.009(4) 0.010(4) 0.015(4)
C10 0.019(4) 0.027(5) 0.022(4) 0.014(4) -0.001(4) -0.005(4)
C11 0.022(5) 0.034(6) 0.023(5) 0.007(5) 0.003(4) -0.001(5)
C12 0.023(5) 0.030(6) 0.028(5) 0.010(5) 0.006(4) 0.005(4)
C13 0.026(5) 0.030(6) 0.043(7) 0.025(6) 0.008(5) 0.002(5)
C14 0.033(6) 0.020(6) 0.047(7) 0.015(5) 0.003(5) 0.001(5)
C15 0.029(6) 0.034(7) 0.029(6) 0.001(5) -0.004(5) 0.000(5)

loop_
_atom_type_symbol
_atom_type_description
_atom_type_scat_dispersion_real
_atom_type_scat_dispersion_imag
_atom_type_scat_source
C C 0.0030 0.0020 'International Tables Vol C Tables 4.2.6.8 and 6.1.1.4'
H H 0.0000 0.0000 'International Tables Vol C Tables 4.2.6.8 and 6.1.1.4'
N N 0.0060 0.0030 'International Tables Vol C Tables 4.2.6.8 and 6.1.1.4'
O O 0.0110 0.0060 'International Tables Vol C Tables 4.2.6.8 and 6.1.1.4'
Cl Cl 0.1480 0.1590 'International Tables Vol C Tables 4.2.6.8 and 6.1.1.4'
Au Au -2.0130 8.8020 'International Tables Vol C Tables 4.2.6.8 and 6.1.1.4'

loop_
_geom_angle_atom_site_label_1
_geom_angle_atom_site_label_2
_geom_angle_atom_site_label_3
_geom_angle
_geom_angle_site_symmetry_1
_geom_angle_site_symmetry_3
_geom_angle_publ_flag
C1 Au1 Cl1 177.1(4) . . ?
C4 O1 H1 109.5 . . ?
C1 N1 C2 106.9(10) . . ?
C1 N1 C9 127.3(11) . . ?
C2 N1 C9 125.4(10) . . ?
C1 N2 N3 111.5(10) . . ?
C1 N2 C3 127.9(9) . . ?
N3 N2 C3 120.1(10) . . ?
C2 N3 N2 104.7(10) . . ?
N2 C1 N1 105.6(10) . . ?
N2 C1 Au1 129.8(8) . . ?
N1 C1 Au1 124.6(10) . . ?
N3 C2 N1 111.2(10) . . ?
N3 C2 H2 124.4 . . ?
N1 C2 H2 124.4 . . ?
N2 C3 C4 110.4(9) . . ?
N2 C3 C8 108.8(9) . . ?
C4 C3 C8 113.0(11) . . ?
N2 C3 H3 108.2 . . ?
C4 C3 H3 108.2 . . ?
C8 C3 H3 108.2 . . ?
O1 C4 C3 109.1(11) . . ?
O1 C4 C5 111.1(11) . . ?
C3 C4 C5 109.6(9) . . ?
O1 C4 H4 109.0 . . ?
C3 C4 H4 109.0 . . ?
C5 C4 H4 109.0 . . ?
C4 C5 C6 111.1(11) . . ?
C4 C5 H5A 109.4 . . ?
C6 C5 H5A 109.4 . . ?
C4 C5 H5B 109.4 . . ?
C6 C5 H5B 109.4 . . ?
H5A C5 H5B 108.0 . . ?
C7 C6 C5 109.6(12) . . ?
C7 C6 H6A 109.8 . . ?
C5 C6 H6A 109.8 . . ?
C7 C6 H6B 109.8 . . ?
C5 C6 H6B 109.8 . . ?
H6A C6 H6B 108.2 . . ?
C8 C7 C6 111.7(11) . . ?
C8 C7 H7A 109.3 . . ?
C6 C7 H7A 109.3 . . ?
C8 C7 H7B 109.3 . . ?
C6 C7 H7B 109.3 . . ?
H7A C7 H7B 107.9 . . ?
C7 C8 C3 110.0(11) . . ?
C7 C8 H8A 109.7 . . ?
C3 C8 H8A 109.7 . . ?
C7 C8 H8B 109.7 . . ?
C3 C8 H8B 109.7 . . ?
H8A C8 H8B 108.2 . . ?
N1 C9 C10 112.3(10) . . ?
N1 C9 H9A 109.2 . . ?
C10 C9 H9A 109.2 . . ?
N1 C9 H9B 109.2 . . ?
C10 C9 H9B 109.2 . . ?
H9A C9 H9B 107.9 . . ?
C11 C10 C15 118.1(11) . . ?
C11 C10 C9 121.3(11) . . ?
C15 C10 C9 120.5(11) . . ?
C12 C11 C10 121.1(13) . . ?
C12 C11 H11 119.5 . . ?
C10 C11 H11 119.5 . . ?
C13 C12 C11 119.7(12) . . ?
C13 C12 H12 120.1 . . ?
C11 C12 H12 120.1 . . ?
C12 C13 C14 121.2(12) . . ?
C12 C13 H13 119.4 . . ?
C14 C13 H13 119.4 . . ?
C15 C14 C13 119.4(12) . . ?
C15 C14 H14 120.3 . . ?
C13 C14 H14 120.3 . . ?
C14 C15 C10 120.5(12) . . ?
C14 C15 H15 119.7 . . ?
C10 C15 H15 119.7 . . ?

loop_
_geom_bond_atom_site_label_1
_geom_bond_atom_site_label_2
_geom_bond_distance
_geom_bond_site_symmetry_2
_geom_bond_publ_flag
Au1 C1 1.983(11) . ?
Au1 Cl1 2.289(3) . ?
O1 C4 1.398(18) . ?
O1 H1 0.8400 . ?
N1 C1 1.366(14) . ?
N1 C2 1.378(16) . ?
N1 C9 1.387(15) . ?
N2 C1 1.336(17) . ?
N2 N3 1.384(12) . ?
N2 C3 1.473(15) . ?
N3 C2 1.301(18) . ?
C2 H2 0.9500 . ?
C3 C4 1.510(16) . ?
C3 C8 1.537(18) . ?
C3 H3 1.0000 . ?
C4 C5 1.526(18) . ?
C4 H4 1.0000 . ?
C5 C6 1.54(2) . ?
C5 H5A 0.9900 . ?
C5 H5B 0.9900 . ?
C6 C7 1.53(2) . ?
C6 H6A 0.9900 . ?
C6 H6B 0.9900 . ?
C7 C8 1.52(2) . ?
C7 H7A 0.9900 . ?
C7 H7B 0.9900 . ?
C8 H8A 0.9900 . ?
C8 H8B 0.9900 . ?
C9 C10 1.551(17) . ?
C9 H9A 0.9900 . ?
C9 H9B 0.9900 . ?
C10 C11 1.386(16) . ?
C10 C15 1.417(19) . ?
C11 C12 1.379(19) . ?
C11 H11 0.9500 . ?
C12 C13 1.367(19) . ?
C12 H12 0.9500 . ?
C13 C14 1.38(2) . ?
C13 H13 0.9500 . ?
C14 C15 1.37(2) . ?
C14 H14 0.9500 . ?
C15 H15 0.9500 . ?

loop_
_geom_hbond_atom_site_label_D
_geom_hbond_atom_site_label_H
_geom_hbond_atom_site_label_A
_geom_hbond_distance_DH
_geom_hbond_distance_HA
_geom_hbond_distance_DA
_geom_hbond_angle_DHA
_geom_hbond_site_symmetry_A
O1 H1 N3 0.84 2.14 2.945(15) 161.6 2_656

loop_
_geom_torsion_atom_site_label_1
_geom_torsion_atom_site_label_2
_geom_torsion_atom_site_label_3
_geom_torsion_atom_site_label_4
_geom_torsion
_geom_torsion_site_symmetry_1
_geom_torsion_site_symmetry_2
_geom_torsion_site_symmetry_3
_geom_torsion_site_symmetry_4
_geom_torsion_publ_flag
C1 N2 N3 C2 0.9(13) . . . . ?
C3 N2 N3 C2 174.0(10) . . . . ?
N3 N2 C1 N1 -2.5(13) . . . . ?
C3 N2 C1 N1 -175.0(10) . . . . ?
N3 N2 C1 Au1 -178.7(8) . . . . ?
C3 N2 C1 Au1 8.9(18) . . . . ?
C2 N1 C1 N2 3.1(12) . . . . ?
C9 N1 C1 N2 176.4(11) . . . . ?
C2 N1 C1 Au1 179.5(8) . . . . ?
C9 N1 C1 Au1 -7.2(17) . . . . ?
Cl1 Au1 C1 N2 149(6) . . . . ?
Cl1 Au1 C1 N1 -27(7) . . . . ?
N2 N3 C2 N1 1.2(13) . . . . ?
C1 N1 C2 N3 -2.8(14) . . . . ?
C9 N1 C2 N3 -176.2(11) . . . . ?
C1 N2 C3 C4 -129.1(12) . . . . ?
N3 N2 C3 C4 59.1(13) . . . . ?
C1 N2 C3 C8 106.5(13) . . . . ?
N3 N2 C3 C8 -65.4(13) . . . . ?
N2 C3 C4 O1 60.3(12) . . . . ?
C8 C3 C4 O1 -177.7(10) . . . . ?
N2 C3 C4 C5 -177.9(10) . . . . ?
C8 C3 C4 C5 -55.9(13) . . . . ?
O1 C4 C5 C6 177.8(11) . . . . ?
C3 C4 C5 C6 57.2(13) . . . . ?
C4 C5 C6 C7 -58.1(13) . . . . ?
C5 C6 C7 C8 57.3(15) . . . . ?
C6 C7 C8 C3 -55.2(15) . . . . ?
N2 C3 C8 C7 177.9(10) . . . . ?
C4 C3 C8 C7 55.0(13) . . . . ?
C1 N1 C9 C10 87.6(14) . . . . ?
C2 N1 C9 C10 -100.3(14) . . . . ?
N1 C9 C10 C11 38.9(15) . . . . ?
N1 C9 C10 C15 -145.6(11) . . . . ?
C15 C10 C11 C12 1.3(17) . . . . ?
C9 C10 C11 C12 176.9(11) . . . . ?
C10 C11 C12 C13 -0.8(18) . . . . ?
C11 C12 C13 C14 -0.6(19) . . . . ?
C12 C13 C14 C15 1(2) . . . . ?
C13 C14 C15 C10 -1(2) . . . . ?
C11 C10 C15 C14 -0.4(18) . . . . ?
C9 C10 C15 C14 -176.1(12) . . . . ?
